data_4104953
loop_
_publ_author_name
'Suzanne M. Neville'
'Gregory J. Halder'
'Karena W. Chapman'
'Martin B. Duriska'
'Boujemaa Moubaraki'
'Keith S. Murray'
'Cameron J. Kepert'

_publ_contact_author_address
; 
School of Chemistry
University of Sydney
NSW 2006
Australia
;
_publ_contact_author_email c.kepert@chem.usyd.edu.au
_publ_contact_author_fax +61-2-9351-3329
_publ_contact_author_name 'Prof. Cameron J. Kepert'
_publ_contact_author_phone +61-2-9351-5741
_publ_section_title
;
 Guest Tunable Structure and Spin Crossover Properties in a Nanoporous
 Coordination Framework Material
;
_journal_name_full 'Journal of the American Chemical Society'
_journal_page_first 12106
_journal_page_last 12108
_journal_paper_doi 10.1021/ja905360g
_journal_volume 131
_journal_year 2009
_chemical_formula_moiety 'C30 H32 Fe N6 O4 S2, 3(C O)'
_chemical_formula_sum 'C33 H32 Fe N6 O7 S2'
_chemical_formula_weight 744.62
_chemical_name_common SCOF-2(Me)as
_space_group_IT_number 130
_symmetry_cell_setting tetragonal
_symmetry_space_group_name_Hall '-P 4a 2ac'
_symmetry_space_group_name_H-M 'P 4/n c c :2'
_atom_sites_solution_hydrogens geom
_atom_sites_solution_primary direct
_atom_sites_solution_secondary difmap
_audit_creation_method SHELXL-97
_cell_angle_alpha 90.00
_cell_angle_beta 90.00
_cell_angle_gamma 90.00
_cell_formula_units_Z 4
_cell_length_a 14.675(3)
_cell_length_b 14.675(3)
_cell_length_c 17.984(7)
_cell_measurement_reflns_used 111
_cell_measurement_temperature 200(2)
_cell_measurement_theta_max 18.0111
_cell_measurement_theta_min 2.7232
_cell_volume 3873.0(19)
_computing_cell_refinement 'SMART (BrukerAXS, 1997)'
_computing_data_collection 'SMART (BrukerAXS, 1997)'
_computing_data_reduction 'SAINT+ (BrukerAXS, 1997)'
_computing_molecular_graphics 'MERCURY 1.4 (Bruno et al., 2002)'
_computing_publication_material 'XCIF V6.12 (BrukerAXS, 2001).'
_computing_structure_refinement X-SEED
_computing_structure_solution 'SHELXS86 (Sheldrick, 1990)'
_diffrn_ambient_temperature 200(2)
_diffrn_measured_fraction_theta_full 0.985
_diffrn_measured_fraction_theta_max 0.985
_diffrn_measurement_device_type 'Bruker SMART 1000'
_diffrn_measurement_method \w
_diffrn_radiation_monochromator graphite
_diffrn_radiation_source 'fine-focus sealed tube'
_diffrn_radiation_type MoK\a
_diffrn_radiation_wavelength 0.71073
_diffrn_reflns_av_R_equivalents 0.0000
_diffrn_reflns_av_sigmaI/netI 0.0684
_diffrn_reflns_limit_h_max 19
_diffrn_reflns_limit_h_min -19
_diffrn_reflns_limit_k_max 19
_diffrn_reflns_limit_k_min -19
_diffrn_reflns_limit_l_max 23
_diffrn_reflns_limit_l_min -23
_diffrn_reflns_number 2315
_diffrn_reflns_theta_full 27.99
_diffrn_reflns_theta_max 27.99
_diffrn_reflns_theta_min 2.26
_diffrn_standards_decay_% 0
_diffrn_standards_interval_count 0
_diffrn_standards_interval_time 0
_diffrn_standards_number 0
_exptl_absorpt_coefficient_mu 0.547
_exptl_absorpt_correction_T_max 0.8891
_exptl_absorpt_correction_T_min 0.8663
_exptl_absorpt_correction_type empirical
_exptl_absorpt_process_details sadabs
_exptl_crystal_colour yellow
_exptl_crystal_density_diffrn 1.277
_exptl_crystal_description rod
_exptl_crystal_F_000 1544
_exptl_crystal_size_max 0.27
_exptl_crystal_size_mid 0.22
_exptl_crystal_size_min 0.22
_refine_diff_density_max 0.618
_refine_diff_density_min -1.119
_refine_diff_density_rms 0.124
_refine_ls_extinction_method none
_refine_ls_goodness_of_fit_ref 1.110
_refine_ls_hydrogen_treatment constr
_refine_ls_matrix_type full
_refine_ls_number_parameters 118
_refine_ls_number_reflns 2315
_refine_ls_number_restraints 10
_refine_ls_restrained_S_all 1.109
_refine_ls_R_factor_all 0.1852
_refine_ls_R_factor_gt 0.0790
_refine_ls_shift/su_max 0.000
_refine_ls_shift/su_mean 0.000
_refine_ls_structure_factor_coef Fsqd
_refine_ls_weighting_details 'calc w=1/[\s^2^(Fo^2^)+(0.1101P)^2^+26.2893P] where P=(Fo^2^+2Fc^2^)/3'
_refine_ls_weighting_scheme calc
_refine_ls_wR_factor_gt 0.1910
_refine_ls_wR_factor_ref 0.3054
_reflns_number_gt 1113
_reflns_number_total 2315
_reflns_threshold_expression >2sigma(I)
_cod_data_source_file ja905360g_si_001_4.cif
_cod_data_source_block SCOF-2(Me)as
_cod_original_cell_volume 3873.1(18)
_cod_original_sg_symbol_H-M 'P 4/n c c'
_cod_database_code 4104953

loop_
_symmetry_equiv_pos_as_xyz
'x, y, z'
'-y+1/2, x, z'
'-x+1/2, -y+1/2, z'
'y, -x+1/2, z'
'x+1/2, -y, -z+1/2'
'-x, y+1/2, -z+1/2'
'y+1/2, x+1/2, -z+1/2'
'-y, -x, -z+1/2'
'-x, -y, -z'
'y-1/2, -x, -z'
'x-1/2, y-1/2, -z'
'-y, x-1/2, -z'
'-x-1/2, y, z-1/2'
'x, -y-1/2, z-1/2'
'-y-1/2, -x-1/2, z-1/2'
'y, x, z-1/2'

loop_
_atom_site_label
_atom_site_type_symbol
_atom_site_fract_x
_atom_site_fract_y
_atom_site_fract_z
_atom_site_U_iso_or_equiv
_atom_site_adp_type
_atom_site_occupancy
_atom_site_symmetry_multiplicity
_atom_site_calc_flag
_atom_site_refinement_flags
_atom_site_disorder_assembly
_atom_site_disorder_group
Fe1 Fe 0.7500 0.2500 0.7500 0.0231(5) Uani 1 4 d S . .
S1 S 0.51381(18) 0.48619(18) 0.7500 0.0652(17) Uani 0.80 2 d SPU A 1
C1 C 0.5932(5) 0.4068(5) 0.7500 0.044(2) Uani 1 2 d S . .
N1 N 0.6482(4) 0.3518(4) 0.7500 0.0318(16) Uani 1 2 d S A .
N10 N 0.6725(3) 0.1797(3) 0.6607(2) 0.0270(11) Uani 1 1 d . . .
C10 C 0.7136(5) 0.1372(5) 0.6040(3) 0.0373(16) Uani 1 1 d . . .
H10 H 0.7783 0.1357 0.6030 0.045 Uiso 1 1 calc R . .
C11 C 0.6658(5) 0.0950(5) 0.5462(3) 0.0376(16) Uani 1 1 d . . .
H11 H 0.6983 0.0665 0.5069 0.045 Uiso 1 1 calc R . .
C12 C 0.5723(5) 0.0943(4) 0.5459(3) 0.0360(16) Uani 1 1 d . . .
C13 C 0.5275(5) 0.1426(5) 0.6033(3) 0.0398(16) Uani 1 1 d . . .
H13 H 0.4630 0.1480 0.6041 0.048 Uiso 1 1 calc R . .
C14 C 0.5812(5) 0.1819(5) 0.6587(4) 0.0398(17) Uani 1 1 d . . .
H14 H 0.5507 0.2126 0.6980 0.048 Uiso 1 1 calc R . .
C15 C 0.5181(5) 0.0474(5) 0.4844(3) 0.0392(18) Uani 1 1 d . . .
O16 O 0.5820(4) 0.0297(4) 0.4263(2) 0.0534(15) Uani 1 1 d . . .
H16 H 0.5538 0.0173 0.3869 0.080 Uiso 1 1 calc R . .
C16 C 0.4407(6) 0.1060(5) 0.4568(4) 0.055(2) Uani 1 1 d . . .
H16A H 0.4076 0.0736 0.4175 0.082 Uiso 1 1 calc R . .
H16B H 0.4651 0.1632 0.4369 0.082 Uiso 1 1 calc R . .
H16C H 0.3991 0.1193 0.4980 0.082 Uiso 1 1 calc R . .
C50 C 0.2500 0.2500 0.567(3) 0.214(19) Uiso 1 4 d SDU . .
O50 O 0.322(3) 0.273(4) 0.612(2) 0.153(16) Uiso 0.25 1 d PDU . .
C60 C 0.380(6) 0.230(7) 0.789(4) 0.36(4) Uiso 0.50 1 d PDU . .
O60 O 0.352(5) 0.299(6) 0.740(3) 0.42(3) Uiso 0.50 1 d PDU . .
S1B S 0.4810(15) 0.4438(15) 0.7546(17) 0.047(7) Uiso 0.10 1 d PU A 2

loop_
_atom_site_aniso_label
_atom_site_aniso_U_11
_atom_site_aniso_U_22
_atom_site_aniso_U_33
_atom_site_aniso_U_23
_atom_site_aniso_U_13
_atom_site_aniso_U_12
Fe1 0.0314(6) 0.0314(6) 0.0066(6) 0.000 0.000 -0.0055(7)
S1 0.089(3) 0.089(3) 0.0173(15) 0.000(2) 0.000(2) 0.048(4)
C1 0.064(4) 0.064(4) 0.004(3) 0.000(3) 0.000(3) 0.019(5)
N1 0.039(3) 0.039(3) 0.017(3) 0.000(2) 0.000(2) 0.005(3)
N10 0.036(3) 0.034(3) 0.010(2) -0.005(2) -0.001(2) -0.007(2)
C10 0.041(4) 0.051(4) 0.020(3) -0.010(3) -0.002(3) -0.001(3)
C11 0.043(4) 0.052(4) 0.018(3) -0.009(3) 0.001(3) -0.010(3)
C12 0.053(4) 0.040(4) 0.014(3) -0.002(2) -0.006(3) -0.020(3)
C13 0.042(4) 0.054(4) 0.023(3) -0.010(3) -0.006(3) -0.006(3)
C14 0.040(4) 0.055(4) 0.024(3) -0.014(3) -0.002(3) -0.010(3)
C15 0.054(4) 0.052(4) 0.012(3) 0.000(3) -0.007(3) -0.017(3)
O16 0.066(3) 0.085(4) 0.010(2) -0.012(2) 0.005(2) -0.034(3)
C16 0.069(5) 0.052(5) 0.044(4) 0.005(4) -0.024(4) -0.006(4)

loop_
_atom_type_symbol
_atom_type_description
_atom_type_scat_dispersion_real
_atom_type_scat_dispersion_imag
_atom_type_scat_source
C C 0.0033 0.0016 'International Tables Vol C Tables 4.2.6.8 and 6.1.1.4'
H H 0.0000 0.0000 'International Tables Vol C Tables 4.2.6.8 and 6.1.1.4'
N N 0.0061 0.0033 'International Tables Vol C Tables 4.2.6.8 and 6.1.1.4'
O O 0.0106 0.0060 'International Tables Vol C Tables 4.2.6.8 and 6.1.1.4'
S S 0.1246 0.1234 'International Tables Vol C Tables 4.2.6.8 and 6.1.1.4'
Fe Fe 0.3463 0.8444 'International Tables Vol C Tables 4.2.6.8 and 6.1.1.4'

loop_
_geom_angle_atom_site_label_1
_geom_angle_atom_site_label_2
_geom_angle_atom_site_label_3
_geom_angle
_geom_angle_site_symmetry_1
_geom_angle_site_symmetry_3
N1 Fe1 N1 180.0 3_655 .
N1 Fe1 N10 91.93(14) 3_655 8_666
N1 Fe1 N10 88.07(14) . 8_666
N1 Fe1 N10 91.92(14) 3_655 .
N1 Fe1 N10 88.08(14) . .
N10 Fe1 N10 176.1(3) 8_666 .
N1 Fe1 N10 88.08(14) 3_655 7_546
N1 Fe1 N10 91.92(14) . 7_546
N10 Fe1 N10 87.4(2) 8_666 7_546
N10 Fe1 N10 92.7(2) . 7_546
N1 Fe1 N10 88.07(14) 3_655 3_655
N1 Fe1 N10 91.92(14) . 3_655
N10 Fe1 N10 92.7(2) 8_666 3_655
N10 Fe1 N10 87.4(2) . 3_655
N10 Fe1 N10 176.2(3) 7_546 3_655
N1 C1 S1 180.0(9) . .
N1 C1 S1B 153.1(8) . 8_666
N1 C1 S1B 153.1(7) . .
C1 N1 Fe1 180.0(6) . .
C10 N10 C14 116.1(5) . .
C10 N10 Fe1 122.4(4) . .
C14 N10 Fe1 121.3(4) . .
N10 C10 C11 123.1(6) . .
N10 C10 H10 118.4 . .
C11 C10 H10 118.4 . .
C12 C11 C10 120.5(6) . .
C12 C11 H11 119.7 . .
C10 C11 H11 119.7 . .
C11 C12 C13 117.3(6) . .
C11 C12 C15 121.8(6) . .
C13 C12 C15 120.9(6) . .
C14 C13 C12 117.8(6) . .
C14 C13 H13 121.1 . .
C12 C13 H13 121.1 . .
N10 C14 C13 125.0(6) . .
N10 C14 H14 117.5 . .
C13 C14 H14 117.5 . .
O16 C15 C16 110.9(6) . .
O16 C15 C12 105.7(5) . .
C16 C15 C12 111.9(6) . .
O16 C15 C15 108.6(7) . 9_656
C16 C15 C15 111.3(7) . 9_656
C12 C15 C15 108.3(6) . 9_656
C15 O16 H16 109.5 . .
C15 C16 H16A 109.5 . .
C15 C16 H16B 109.5 . .
H16A C16 H16B 109.5 . .
C15 C16 H16C 109.5 . .
H16A C16 H16C 109.5 . .
H16B C16 H16C 109.5 . .

loop_
_geom_bond_atom_site_label_1
_geom_bond_atom_site_label_2
_geom_bond_distance
_geom_bond_site_symmetry_2
Fe1 N1 2.113(8) 3_655
Fe1 N1 2.114(8) .
Fe1 N10 2.221(4) 8_666
Fe1 N10 2.221(4) .
Fe1 N10 2.221(4) 7_546
Fe1 N10 2.221(4) 3_655
S1 C1 1.648(11) .
C1 N1 1.140(12) .
C1 S1B 1.74(2) 8_666
C1 S1B 1.74(2) .
N10 C10 1.339(8) .
N10 C14 1.342(8) .
C10 C11 1.399(9) .
C10 H10 0.9500 .
C11 C12 1.372(10) .
C11 H11 0.9500 .
C12 C13 1.414(9) .
C12 C15 1.526(8) .
C13 C14 1.395(9) .
C13 H13 0.9500 .
C14 H14 0.9500 .
C15 O16 1.427(8) .
C15 C16 1.509(11) .
C15 C15 1.591(13) 9_656
O16 H16 0.8400 .
C16 H16A 0.9800 .
C16 H16B 0.9800 .
C16 H16C 0.9800 .
C50 O50 1.370(19) 2
C60 O60 1.40(2) .

loop_
_geom_hbond_atom_site_label_D
_geom_hbond_atom_site_label_H
_geom_hbond_atom_site_label_A
_geom_hbond_distance_DH
_geom_hbond_distance_HA
_geom_hbond_distance_DA
_geom_hbond_angle_DHA
_geom_hbond_site_symmetry_A
O16 H16 S1 0.84 2.53 3.333(5) 159.8 12_656

loop_
_geom_torsion_atom_site_label_1
_geom_torsion_atom_site_label_2
_geom_torsion_atom_site_label_3
_geom_torsion_atom_site_label_4
_geom_torsion
_geom_torsion_site_symmetry_3
_geom_torsion_site_symmetry_4
C14 N10 N10 C14 92.6(8) 7_546 7_546
